data_4025480
loop_
_publ_author_name
'Saurav J. Sarma'
'Paul B. Jones'

_publ_section_title
;
 Photochemistry of 1,n-Dibenzyloxy-9,10-anthraquinones
;
_journal_name_full 'Journal of Organic Chemistry'
_journal_page_first 3806
_journal_page_last 3813
_journal_paper_doi 10.1021/jo100650u
_journal_volume 75
_journal_year 2010
_chemical_formula_moiety 'C28 H20 O4'
_chemical_formula_sum 'C28 H20 O4'
_chemical_formula_weight 420.44
_chemical_name_systematic
; 
 ? 
;
_space_group_IT_number 2
_symmetry_cell_setting triclinic
_symmetry_space_group_name_Hall '-P 1'
_symmetry_space_group_name_H-M 'P -1'
_atom_sites_solution_hydrogens geom
_atom_sites_solution_primary direct
_atom_sites_solution_secondary difmap
_audit_creation_method SHELXTL
_cell_angle_alpha 108.940(2)
_cell_angle_beta 102.277(2)
_cell_angle_gamma 91.844(2)
_cell_formula_units_Z 2
_cell_length_a 9.0408(14)
_cell_length_b 11.1480(18)
_cell_length_c 11.3313(18)
_cell_measurement_reflns_used 2922
_cell_measurement_temperature 193(2)
_cell_measurement_theta_max 26.026
_cell_measurement_theta_min 3.888
_cell_volume 1049.2(3)
_computing_cell_refinement 'Bruker SMART'
_computing_data_collection 'Bruker SMART'
_computing_data_reduction 'Bruker SAINT'
_computing_molecular_graphics 'Bruker SHELXTL'
_computing_publication_material 'Bruker SHELXTL'
_computing_structure_refinement 'Bruker SHELXTL'
_computing_structure_solution 'Bruker SHELXTL'
_diffrn_ambient_temperature 193(2)
_diffrn_measured_fraction_theta_full 0.976
_diffrn_measured_fraction_theta_max 0.976
_diffrn_measurement_device_type 'Bruker APEX CCD area detector'
_diffrn_measurement_method 'phi and omega scans'
_diffrn_radiation_monochromator graphite
_diffrn_radiation_source 'fine-focus sealed tube'
_diffrn_radiation_type MoK\a
_diffrn_radiation_wavelength 0.71073
_diffrn_reflns_av_R_equivalents 0.0282
_diffrn_reflns_av_sigmaI/netI 0.0429
_diffrn_reflns_limit_h_max 12
_diffrn_reflns_limit_h_min -12
_diffrn_reflns_limit_k_max 15
_diffrn_reflns_limit_k_min -15
_diffrn_reflns_limit_l_max 15
_diffrn_reflns_limit_l_min -15
_diffrn_reflns_number 11230
_diffrn_reflns_theta_full 29.35
_diffrn_reflns_theta_max 29.35
_diffrn_reflns_theta_min 3.89
_exptl_absorpt_coefficient_mu 0.089
_exptl_absorpt_correction_T_max 0.8623
_exptl_absorpt_correction_T_min 0.7758
_exptl_absorpt_correction_type multi-scan
_exptl_absorpt_process_details
;
 Data were corrected for absorption effects using the 
 multi-scan technique (SADABS).  The estimated 
 minimum and maximum transmission:  0.7758  0.8623
;
_exptl_crystal_colour 'pale yellow'
_exptl_crystal_density_diffrn 1.331
_exptl_crystal_density_method 'not measured'
_exptl_crystal_description irregular
_exptl_crystal_F_000 440
_exptl_crystal_size_max 0.42
_exptl_crystal_size_mid 0.22
_exptl_crystal_size_min 0.15
_refine_diff_density_max 0.306
_refine_diff_density_min -0.194
_refine_diff_density_rms 0.047
_refine_ls_extinction_method none
_refine_ls_goodness_of_fit_ref 1.022
_refine_ls_hydrogen_treatment mixed
_refine_ls_matrix_type full
_refine_ls_number_parameters 293
_refine_ls_number_reflns 5627
_refine_ls_number_restraints 0
_refine_ls_restrained_S_all 1.022
_refine_ls_R_factor_all 0.0774
_refine_ls_R_factor_gt 0.0599
_refine_ls_shift/su_max 0.000
_refine_ls_shift/su_mean 0.000
_refine_ls_structure_factor_coef Fsqd
_refine_ls_weighting_details 'calc w=1/[\s^2^(Fo^2^)+(0.0805P)^2^+0.2079P] where P=(Fo^2^+2Fc^2^)/3'
_refine_ls_weighting_scheme calc
_refine_ls_wR_factor_gt 0.1510
_refine_ls_wR_factor_ref 0.1647
_reflns_number_gt 4255
_reflns_number_total 5627
_reflns_threshold_expression >2sigma(I)
_cod_data_source_file jo100650u_si_006.cif
_cod_data_source_block a75p_33
_cod_depositor_comments
;
The following automatic conversions were performed:

'_symmetry_cell_setting' value 'Triclinic' changed to 'triclinic'
according to the built-in table from CIF Core dictionary named
'cif_core.dic' version 2.4.1 from 2010-06-29.

Automatic conversion script
Id: cif_fix_values 1646 2011-03-28 12:23:43Z adriana 
;
_cod_database_code 4025480

loop_
_symmetry_equiv_pos_as_xyz
'x, y, z'
'-x, -y, -z'

loop_
_atom_site_label
_atom_site_type_symbol
_atom_site_fract_x
_atom_site_fract_y
_atom_site_fract_z
_atom_site_U_iso_or_equiv
_atom_site_adp_type
_atom_site_occupancy
_atom_site_symmetry_multiplicity
_atom_site_calc_flag
_atom_site_refinement_flags
_atom_site_disorder_assembly
_atom_site_disorder_group
O1 O 0.10569(13) 0.30333(9) 0.17102(10) 0.0417(3) Uani 1 1 d . . .
H1O H 0.087(2) 0.3193(19) 0.101(2) 0.055(5) Uiso 1 1 d . . .
O2 O -0.07788(18) 0.63988(12) 0.05259(11) 0.0621(4) Uani 1 1 d . . .
O3 O 0.32153(12) 0.46687(10) 0.42443(10) 0.0429(3) Uani 1 1 d . . .
O4 O -0.13853(13) 0.30129(11) 0.35475(11) 0.0463(3) Uani 1 1 d . . .
C1 C 0.08064(17) 0.41390(13) 0.26963(12) 0.0348(3) Uani 1 1 d . . .
C2 C 0.17129(19) 0.52971(13) 0.27296(14) 0.0385(3) Uani 1 1 d . . .
C3 C 0.31009(19) 0.54963(14) 0.35763(15) 0.0416(3) Uani 1 1 d . . .
C4 C 0.4189(2) 0.64545(16) 0.36981(19) 0.0517(4) Uani 1 1 d . . .
H4 H 0.5162 0.6588 0.4270 0.062 Uiso 1 1 calc R . .
C5 C 0.3792(3) 0.72171(17) 0.2944(2) 0.0598(5) Uani 1 1 d . . .
H5 H 0.4528 0.7868 0.2989 0.072 Uiso 1 1 calc R . .
C6 C 0.2368(3) 0.70617(16) 0.21310(18) 0.0570(5) Uani 1 1 d . . .
H6 H 0.2128 0.7612 0.1646 0.068 Uiso 1 1 calc R . .
C7 C 0.1290(2) 0.60912(14) 0.20305(15) 0.0446(4) Uani 1 1 d . . .
C8 C -0.0315(2) 0.58892(15) 0.13191(14) 0.0472(4) Uani 1 1 d . . .
C9 C -0.1383(2) 0.50819(15) 0.16651(14) 0.0443(4) Uani 1 1 d . . .
C10 C -0.2944(2) 0.51442(19) 0.12613(16) 0.0577(5) Uani 1 1 d . . .
H10 H -0.3286 0.5651 0.0747 0.069 Uiso 1 1 calc R . .
C11 C -0.3984(2) 0.4478(2) 0.16036(19) 0.0624(5) Uani 1 1 d . . .
H11 H -0.5041 0.4527 0.1323 0.075 Uiso 1 1 calc R . .
C12 C -0.3510(2) 0.37399(19) 0.23505(17) 0.0561(4) Uani 1 1 d . . .
H12 H -0.4236 0.3286 0.2589 0.067 Uiso 1 1 calc R . .
C13 C -0.19631(18) 0.36620(15) 0.27533(14) 0.0421(3) Uani 1 1 d . . .
C14 C -0.08766(18) 0.43193(13) 0.24185(13) 0.0382(3) Uani 1 1 d . . .
C15 C 0.16557(16) 0.40539(13) 0.40120(13) 0.0351(3) Uani 1 1 d . . .
H15 H 0.1168 0.4588 0.4688 0.042 Uiso 1 1 calc R . .
C16 C 0.18457(17) 0.27952(14) 0.42107(14) 0.0370(3) Uani 1 1 d . . .
C17 C 0.1437(2) 0.26139(17) 0.52598(16) 0.0514(4) Uani 1 1 d . . .
H17 H 0.0982 0.3262 0.5798 0.062 Uiso 1 1 calc R . .
C18 C 0.1683(3) 0.1502(2) 0.5534(2) 0.0678(6) Uani 1 1 d . . .
H18 H 0.1405 0.1393 0.6259 0.081 Uiso 1 1 calc R . .
C19 C 0.2331(3) 0.0559(2) 0.4754(2) 0.0691(6) Uani 1 1 d . . .
H19 H 0.2496 -0.0207 0.4935 0.083 Uiso 1 1 calc R . .
C20 C 0.2738(2) 0.07212(18) 0.3713(2) 0.0580(5) Uani 1 1 d . . .
H20 H 0.3174 0.0061 0.3171 0.070 Uiso 1 1 calc R . .
C21 C 0.25211(19) 0.18392(15) 0.34435(16) 0.0436(4) Uani 1 1 d . . .
H21 H 0.2834 0.1952 0.2734 0.052 Uiso 1 1 calc R . .
C22 C -0.2330(2) 0.19917(18) 0.36158(17) 0.0542(4) Uani 1 1 d . . .
H22A H -0.3307 0.2299 0.3779 0.065 Uiso 1 1 calc R . .
H22B H -0.1823 0.1736 0.4348 0.065 Uiso 1 1 calc R . .
C23 C -0.26490(19) 0.08454(16) 0.24059(16) 0.0454(4) Uani 1 1 d . . .
C24 C -0.4013(2) 0.0102(2) 0.1989(2) 0.0730(6) Uani 1 1 d . . .
H24 H -0.4790 0.0343 0.2441 0.088 Uiso 1 1 calc R . .
C25 C -0.4285(3) -0.0995(2) 0.0924(2) 0.0767(7) Uani 1 1 d . . .
H25 H -0.5240 -0.1502 0.0655 0.092 Uiso 1 1 calc R . .
C26 C -0.3195(2) -0.13522(18) 0.0260(2) 0.0595(5) Uani 1 1 d . . .
H26 H -0.3372 -0.2119 -0.0457 0.071 Uiso 1 1 calc R . .
C27 C -0.1851(3) -0.0603(2) 0.0632(3) 0.0824(8) Uani 1 1 d . . .
H27 H -0.1097 -0.0830 0.0153 0.099 Uiso 1 1 calc R . .
C28 C -0.1570(2) 0.04887(19) 0.1703(2) 0.0746(7) Uani 1 1 d . . .
H28 H -0.0620 0.1000 0.1957 0.090 Uiso 1 1 calc R . .

loop_
_atom_site_aniso_label
_atom_site_aniso_U_11
_atom_site_aniso_U_22
_atom_site_aniso_U_33
_atom_site_aniso_U_23
_atom_site_aniso_U_13
_atom_site_aniso_U_12
O1 0.0673(7) 0.0294(5) 0.0304(5) 0.0090(4) 0.0163(5) 0.0141(5)
O2 0.1066(11) 0.0515(7) 0.0380(6) 0.0234(6) 0.0207(6) 0.0372(7)
O3 0.0456(6) 0.0358(5) 0.0484(6) 0.0194(5) 0.0059(5) 0.0018(4)
O4 0.0547(7) 0.0402(6) 0.0416(6) 0.0139(5) 0.0073(5) -0.0020(5)
C1 0.0517(8) 0.0278(6) 0.0255(6) 0.0084(5) 0.0103(5) 0.0096(6)
C2 0.0580(9) 0.0277(6) 0.0334(7) 0.0104(5) 0.0174(6) 0.0097(6)
C3 0.0536(9) 0.0304(7) 0.0448(8) 0.0146(6) 0.0165(7) 0.0084(6)
C4 0.0576(10) 0.0378(8) 0.0626(11) 0.0175(8) 0.0194(8) 0.0040(7)
C5 0.0777(13) 0.0372(9) 0.0744(13) 0.0233(9) 0.0322(10) 0.0037(8)
C6 0.0945(15) 0.0338(8) 0.0546(10) 0.0225(7) 0.0299(10) 0.0142(9)
C7 0.0722(11) 0.0313(7) 0.0351(7) 0.0121(6) 0.0198(7) 0.0139(7)
C8 0.0819(12) 0.0337(7) 0.0290(7) 0.0102(6) 0.0171(7) 0.0232(8)
C9 0.0643(10) 0.0376(8) 0.0259(7) 0.0058(6) 0.0063(6) 0.0177(7)
C10 0.0721(12) 0.0546(10) 0.0363(8) 0.0101(8) -0.0025(8) 0.0229(9)
C11 0.0540(10) 0.0665(12) 0.0511(10) 0.0077(9) -0.0021(8) 0.0144(9)
C12 0.0496(9) 0.0579(11) 0.0491(10) 0.0071(8) 0.0052(7) 0.0022(8)
C13 0.0507(9) 0.0357(7) 0.0321(7) 0.0035(6) 0.0059(6) 0.0050(6)
C14 0.0516(8) 0.0316(7) 0.0256(6) 0.0039(5) 0.0056(6) 0.0094(6)
C15 0.0447(8) 0.0302(6) 0.0311(7) 0.0106(5) 0.0097(5) 0.0057(6)
C16 0.0453(8) 0.0318(7) 0.0367(7) 0.0158(6) 0.0090(6) 0.0061(6)
C17 0.0745(12) 0.0476(9) 0.0412(9) 0.0216(7) 0.0214(8) 0.0143(8)
C18 0.0962(16) 0.0657(12) 0.0680(12) 0.0465(11) 0.0359(11) 0.0190(11)
C19 0.0890(15) 0.0513(11) 0.0943(16) 0.0500(11) 0.0371(12) 0.0209(10)
C20 0.0682(11) 0.0408(9) 0.0798(13) 0.0295(9) 0.0326(10) 0.0194(8)
C21 0.0511(9) 0.0375(8) 0.0513(9) 0.0218(7) 0.0196(7) 0.0115(7)
C22 0.0648(11) 0.0507(10) 0.0468(9) 0.0143(8) 0.0179(8) -0.0077(8)
C23 0.0492(9) 0.0401(8) 0.0489(9) 0.0174(7) 0.0131(7) 0.0004(7)
C24 0.0601(12) 0.0773(14) 0.0683(13) -0.0011(11) 0.0315(10) -0.0172(10)
C25 0.0601(12) 0.0733(14) 0.0756(14) -0.0014(11) 0.0184(10) -0.0243(11)
C26 0.0613(11) 0.0413(9) 0.0671(12) 0.0066(8) 0.0158(9) 0.0009(8)
C27 0.0604(12) 0.0508(11) 0.1157(19) -0.0129(12) 0.0439(12) -0.0012(9)
C28 0.0493(10) 0.0491(11) 0.1045(17) -0.0072(11) 0.0281(11) -0.0068(8)

loop_
_atom_type_symbol
_atom_type_description
_atom_type_scat_dispersion_real
_atom_type_scat_dispersion_imag
_atom_type_scat_source
C C 0.0033 0.0016 'International Tables Vol C Tables 4.2.6.8 and 6.1.1.4'
H H 0.0000 0.0000 'International Tables Vol C Tables 4.2.6.8 and 6.1.1.4'
O O 0.0106 0.0060 'International Tables Vol C Tables 4.2.6.8 and 6.1.1.4'

loop_
_geom_angle_atom_site_label_1
_geom_angle_atom_site_label_2
_geom_angle_atom_site_label_3
_geom_angle
_geom_angle_site_symmetry_1
_geom_angle_site_symmetry_3
_geom_angle_publ_flag
C1 O1 H1O 107.4(13) . . ?
C3 O3 C15 106.40(11) . . ?
C13 O4 C22 119.20(14) . . ?
O1 C1 C2 110.50(11) . . ?
O1 C1 C14 108.81(11) . . ?
C2 C1 C14 109.17(12) . . ?
O1 C1 C15 107.49(11) . . ?
C2 C1 C15 98.80(11) . . ?
C14 C1 C15 121.53(12) . . ?
C3 C2 C7 122.14(15) . . ?
C3 C2 C1 110.36(12) . . ?
C7 C2 C1 127.50(15) . . ?
O3 C3 C2 111.91(13) . . ?
O3 C3 C4 127.10(15) . . ?
C2 C3 C4 120.98(15) . . ?
C3 C4 C5 116.90(18) . . ?
C3 C4 H4 121.5 . . ?
C5 C4 H4 121.5 . . ?
C6 C5 C4 122.50(17) . . ?
C6 C5 H5 118.7 . . ?
C4 C5 H5 118.7 . . ?
C5 C6 C7 119.40(16) . . ?
C5 C6 H6 120.3 . . ?
C7 C6 H6 120.3 . . ?
C2 C7 C6 117.88(17) . . ?
C2 C7 C8 116.18(15) . . ?
C6 C7 C8 125.76(15) . . ?
O2 C8 C7 122.33(17) . . ?
O2 C8 C9 120.91(17) . . ?
C7 C8 C9 116.67(13) . . ?
C10 C9 C14 119.77(17) . . ?
C10 C9 C8 117.46(15) . . ?
C14 C9 C8 122.71(15) . . ?
C11 C10 C9 120.41(17) . . ?
C11 C10 H10 119.8 . . ?
C9 C10 H10 119.8 . . ?
C10 C11 C12 120.65(17) . . ?
C10 C11 H11 119.7 . . ?
C12 C11 H11 119.7 . . ?
C11 C12 C13 119.64(19) . . ?
C11 C12 H12 120.2 . . ?
C13 C12 H12 120.2 . . ?
O4 C13 C12 123.77(16) . . ?
O4 C13 C14 114.86(14) . . ?
C12 C13 C14 121.27(16) . . ?
C13 C14 C9 118.25(15) . . ?
C13 C14 C1 123.09(13) . . ?
C9 C14 C1 118.29(14) . . ?
O3 C15 C16 105.88(11) . . ?
O3 C15 C1 104.66(11) . . ?
C16 C15 C1 121.72(12) . . ?
O3 C15 H15 108.0 . . ?
C16 C15 H15 108.0 . . ?
C1 C15 H15 108.0 . . ?
C17 C16 C21 118.50(14) . . ?
C17 C16 C15 118.75(14) . . ?
C21 C16 C15 122.56(13) . . ?
C18 C17 C16 121.02(17) . . ?
C18 C17 H17 119.5 . . ?
C16 C17 H17 119.5 . . ?
C19 C18 C17 119.70(17) . . ?
C19 C18 H18 120.2 . . ?
C17 C18 H18 120.2 . . ?
C20 C19 C18 120.03(16) . . ?
C20 C19 H19 120.0 . . ?
C18 C19 H19 120.0 . . ?
C19 C20 C21 120.69(18) . . ?
C19 C20 H20 119.7 . . ?
C21 C20 H20 119.7 . . ?
C20 C21 C16 120.04(15) . . ?
C20 C21 H21 120.0 . . ?
C16 C21 H21 120.0 . . ?
O4 C22 C23 112.64(14) . . ?
O4 C22 H22A 109.1 . . ?
C23 C22 H22A 109.1 . . ?
O4 C22 H22B 109.1 . . ?
C23 C22 H22B 109.1 . . ?
H22A C22 H22B 107.8 . . ?
C24 C23 C28 117.69(17) . . ?
C24 C23 C22 120.74(16) . . ?
C28 C23 C22 121.54(16) . . ?
C23 C24 C25 121.24(19) . . ?
C23 C24 H24 119.4 . . ?
C25 C24 H24 119.4 . . ?
C26 C25 C24 120.36(19) . . ?
C26 C25 H25 119.8 . . ?
C24 C25 H25 119.8 . . ?
C25 C26 C27 119.32(19) . . ?
C25 C26 H26 120.3 . . ?
C27 C26 H26 120.3 . . ?
C26 C27 C28 120.44(19) . . ?
C26 C27 H27 119.8 . . ?
C28 C27 H27 119.8 . . ?
C23 C28 C27 120.89(18) . . ?
C23 C28 H28 119.6 . . ?
C27 C28 H28 119.6 . . ?

loop_
_geom_bond_atom_site_label_1
_geom_bond_atom_site_label_2
_geom_bond_distance
_geom_bond_site_symmetry_2
_geom_bond_publ_flag
O1 C1 1.4320(16) . ?
O1 H1O 0.85(2) . ?
O2 C8 1.2219(18) . ?
O3 C3 1.3641(18) . ?
O3 C15 1.4799(18) . ?
O4 C13 1.3615(19) . ?
O4 C22 1.433(2) . ?
C1 C2 1.492(2) . ?
C1 C14 1.520(2) . ?
C1 C15 1.5592(19) . ?
C2 C3 1.370(2) . ?
C2 C7 1.380(2) . ?
C3 C4 1.381(2) . ?
C4 C5 1.394(3) . ?
C4 H4 0.9500 . ?
C5 C6 1.383(3) . ?
C5 H5 0.9500 . ?
C6 C7 1.393(3) . ?
C6 H6 0.9500 . ?
C7 C8 1.473(3) . ?
C8 C9 1.494(3) . ?
C9 C10 1.399(3) . ?
C9 C14 1.411(2) . ?
C10 C11 1.372(3) . ?
C10 H10 0.9500 . ?
C11 C12 1.378(3) . ?
C11 H11 0.9500 . ?
C12 C13 1.390(2) . ?
C12 H12 0.9500 . ?
C13 C14 1.392(2) . ?
C15 C16 1.5010(19) . ?
C15 H15 1.0000 . ?
C16 C17 1.389(2) . ?
C16 C21 1.389(2) . ?
C17 C18 1.386(2) . ?
C17 H17 0.9500 . ?
C18 C19 1.374(3) . ?
C18 H18 0.9500 . ?
C19 C20 1.370(3) . ?
C19 H19 0.9500 . ?
C20 C21 1.387(2) . ?
C20 H20 0.9500 . ?
C21 H21 0.9500 . ?
C22 C23 1.506(2) . ?
C22 H22A 0.9900 . ?
C22 H22B 0.9900 . ?
C23 C24 1.365(3) . ?
C23 C28 1.376(3) . ?
C24 C25 1.382(3) . ?
C24 H24 0.9500 . ?
C25 C26 1.356(3) . ?
C25 H25 0.9500 . ?
C26 C27 1.357(3) . ?
C26 H26 0.9500 . ?
C27 C28 1.381(3) . ?
C27 H27 0.9500 . ?
C28 H28 0.9500 . ?

loop_
_geom_hbond_atom_site_label_D
_geom_hbond_atom_site_label_H
_geom_hbond_atom_site_label_A
_geom_hbond_distance_DH
_geom_hbond_distance_HA
_geom_hbond_distance_DA
_geom_hbond_angle_DHA
_geom_hbond_site_symmetry_A
O1 H1O O2 0.85(2) 1.92(2) 2.7685(16) 171.0(19) 2_565

loop_
_geom_torsion_atom_site_label_1
_geom_torsion_atom_site_label_2
_geom_torsion_atom_site_label_3
_geom_torsion_atom_site_label_4
_geom_torsion
_geom_torsion_site_symmetry_1
_geom_torsion_site_symmetry_2
_geom_torsion_site_symmetry_3
_geom_torsion_site_symmetry_4
_geom_torsion_publ_flag
O1 C1 C2 C3 -91.93(14) . . . . ?
C14 C1 C2 C3 148.44(12) . . . . ?
C15 C1 C2 C3 20.56(15) . . . . ?
O1 C1 C2 C7 87.72(17) . . . . ?
C14 C1 C2 C7 -31.91(19) . . . . ?
C15 C1 C2 C7 -159.79(14) . . . . ?
C15 O3 C3 C2 -12.75(16) . . . . ?
C15 O3 C3 C4 166.26(16) . . . . ?
C7 C2 C3 O3 174.25(13) . . . . ?
C1 C2 C3 O3 -6.07(17) . . . . ?
C7 C2 C3 C4 -4.8(2) . . . . ?
C1 C2 C3 C4 174.84(14) . . . . ?
O3 C3 C4 C5 -177.58(15) . . . . ?
C2 C3 C4 C5 1.4(2) . . . . ?
C3 C4 C5 C6 1.8(3) . . . . ?
C4 C5 C6 C7 -1.6(3) . . . . ?
C3 C2 C7 C6 5.0(2) . . . . ?
C1 C2 C7 C6 -174.66(14) . . . . ?
C3 C2 C7 C8 -170.45(14) . . . . ?
C1 C2 C7 C8 9.9(2) . . . . ?
C5 C6 C7 C2 -1.8(2) . . . . ?
C5 C6 C7 C8 173.15(16) . . . . ?
C2 C7 C8 O2 -169.32(14) . . . . ?
C6 C7 C8 O2 15.7(2) . . . . ?
C2 C7 C8 C9 14.02(19) . . . . ?
C6 C7 C8 C9 -160.97(15) . . . . ?
O2 C8 C9 C10 -13.0(2) . . . . ?
C7 C8 C9 C10 163.73(14) . . . . ?
O2 C8 C9 C14 169.88(14) . . . . ?
C7 C8 C9 C14 -13.4(2) . . . . ?
C14 C9 C10 C11 0.6(2) . . . . ?
C8 C9 C10 C11 -176.61(15) . . . . ?
C9 C10 C11 C12 0.1(3) . . . . ?
C10 C11 C12 C13 -0.5(3) . . . . ?
C22 O4 C13 C12 24.0(2) . . . . ?
C22 O4 C13 C14 -159.55(13) . . . . ?
C11 C12 C13 O4 176.38(15) . . . . ?
C11 C12 C13 C14 0.1(3) . . . . ?
O4 C13 C14 C9 -175.99(12) . . . . ?
C12 C13 C14 C9 0.6(2) . . . . ?
O4 C13 C14 C1 11.1(2) . . . . ?
C12 C13 C14 C1 -172.33(14) . . . . ?
C10 C9 C14 C13 -0.9(2) . . . . ?
C8 C9 C14 C13 176.14(13) . . . . ?
C10 C9 C14 C1 172.32(13) . . . . ?
C8 C9 C14 C1 -10.6(2) . . . . ?
O1 C1 C14 C13 82.42(16) . . . . ?
C2 C1 C14 C13 -156.91(13) . . . . ?
C15 C1 C14 C13 -43.13(19) . . . . ?
O1 C1 C14 C9 -90.49(15) . . . . ?
C2 C1 C14 C9 30.18(16) . . . . ?
C15 C1 C14 C9 143.96(13) . . . . ?
C3 O3 C15 C16 155.10(12) . . . . ?
C3 O3 C15 C1 25.35(14) . . . . ?
O1 C1 C15 O3 87.99(13) . . . . ?
C2 C1 C15 O3 -26.87(13) . . . . ?
C14 C1 C15 O3 -145.87(12) . . . . ?
O1 C1 C15 C16 -31.63(18) . . . . ?
C2 C1 C15 C16 -146.49(13) . . . . ?
C14 C1 C15 C16 94.51(16) . . . . ?
O3 C15 C16 C17 111.73(16) . . . . ?
C1 C15 C16 C17 -129.25(16) . . . . ?
O3 C15 C16 C21 -63.25(17) . . . . ?
C1 C15 C16 C21 55.8(2) . . . . ?
C21 C16 C17 C18 -0.5(3) . . . . ?
C15 C16 C17 C18 -175.71(18) . . . . ?
C16 C17 C18 C19 -0.5(3) . . . . ?
C17 C18 C19 C20 0.4(4) . . . . ?
C18 C19 C20 C21 0.8(4) . . . . ?
C19 C20 C21 C16 -1.8(3) . . . . ?
C17 C16 C21 C20 1.6(3) . . . . ?
C15 C16 C21 C20 176.62(16) . . . . ?
C13 O4 C22 C23 69.8(2) . . . . ?
O4 C22 C23 C24 -146.14(19) . . . . ?
O4 C22 C23 C28 35.7(3) . . . . ?
C28 C23 C24 C25 2.1(3) . . . . ?
C22 C23 C24 C25 -176.1(2) . . . . ?
C23 C24 C25 C26 -0.4(4) . . . . ?
C24 C25 C26 C27 -1.8(4) . . . . ?
C25 C26 C27 C28 2.4(4) . . . . ?
C24 C23 C28 C27 -1.6(4) . . . . ?
C22 C23 C28 C27 176.6(2) . . . . ?
C26 C27 C28 C23 -0.6(4) . . . . ?
